data_4342396
loop_
_publ_author_name
'Alvarez, M. Angeles'
'Garc\'ia, M Esther'
'Lozano, Raquel'
'Ramos, Alberto'
'Ruiz, Miguel A.'

_publ_section_title
;
 Tetranuclear Phosphide- and Phosphinidene-Bridged Derivatives of the
 Diphosphenyl Complex [Mo2Cp2(\m-PCy2)(\m-\k(2):\k(2)-P2Me)(CO)2].
;
_journal_issue 5
_journal_name_full 'Inorganic chemistry'
_journal_page_first 2455
_journal_paper_doi 10.1021/ic503076x
_journal_volume 54
_journal_year 2015
_chemical_compound_source 'synthesis as described'
_chemical_formula_moiety '2(C33 H35 Mo2 O10 P3 W2), C7 H8'
_chemical_formula_sum 'C73 H78 Mo4 O20 P6 W4'
_chemical_formula_weight 2580.30
_chemical_name_systematic
;
 ?
;
_space_group_IT_number 14
_symmetry_cell_setting monoclinic
_symmetry_Int_Tables_number 14
_symmetry_space_group_name_Hall '-P 2ybc'
_symmetry_space_group_name_H-M 'P 1 21/c 1'
_atom_sites_solution_hydrogens geom
_atom_sites_solution_primary direct
_atom_sites_solution_secondary difmap
_audit_conform_dict_location ftp://ftp.iucr.org/pub/cif_core.dic
_audit_conform_dict_name cif_core.dic
_audit_conform_dict_version 2.4
_audit_creation_method 'WinGX routine CIF_UPDATE'
_cell_angle_alpha 90
_cell_angle_beta 117.684(10)
_cell_angle_gamma 90
_cell_formula_units_Z 2
_cell_length_a 19.956(3)
_cell_length_b 10.6471(11)
_cell_length_c 21.872(3)
_cell_measurement_reflns_used 1961
_cell_measurement_temperature 100.0(1)
_cell_measurement_theta_max 26.355
_cell_measurement_theta_min 2.285
_cell_measurement_wavelength 0.71073
_cell_volume 4115.2(10)
_computing_cell_refinement 'BRUKER APEX'
_computing_data_collection 'BRUKER APEX'
_computing_molecular_graphics 'Ortep-3 for Windows (Farrugia, 1997)'
_computing_publication_material 'WinGX publication routines (Farrugia, 1999)'
_computing_structure_refinement 'SHELXL-97 (Sheldrick, 2008)'
_computing_structure_solution 'SHELXL-97 (Sheldrick, 2008)'
_diffrn_ambient_temperature 100.0(1)
_diffrn_measured_fraction_theta_full 1
_diffrn_measured_fraction_theta_max 1
_diffrn_measurement_device 'four-circle diffractometer'
_diffrn_measurement_device_type 'BRUKER APPEX-II CCD'
_diffrn_measurement_method 'omega/phi scans'
_diffrn_radiation_monochromator graphite
_diffrn_radiation_probe x-ray
_diffrn_radiation_source 'fine-focus sealed tube'
_diffrn_radiation_type MoK\a
_diffrn_radiation_wavelength 0.71073
_diffrn_reflns_av_R_equivalents 0.0389
_diffrn_reflns_av_unetI/netI 0.0135
_diffrn_reflns_limit_h_max 22
_diffrn_reflns_limit_h_min -24
_diffrn_reflns_limit_k_max 0
_diffrn_reflns_limit_k_min -13
_diffrn_reflns_limit_l_max 21
_diffrn_reflns_limit_l_min -27
_diffrn_reflns_number 179760
_diffrn_reflns_theta_full 26.37
_diffrn_reflns_theta_max 26.37
_diffrn_reflns_theta_min 1.87
_exptl_absorpt_coefficient_mu 6.337
_exptl_absorpt_correction_T_max 0.566
_exptl_absorpt_correction_T_min 0.271
_exptl_absorpt_correction_type multi-scan
_exptl_absorpt_process_details 'BRUKER Sadabs'
_exptl_crystal_colour brown
_exptl_crystal_density_diffrn 2.082
_exptl_crystal_density_method 'not measured'
_exptl_crystal_description prism
_exptl_crystal_F_000 2460
_exptl_crystal_size_max 0.2
_exptl_crystal_size_mid 0.14
_exptl_crystal_size_min 0.09
_refine_diff_density_max 1.569
_refine_diff_density_min -0.582
_refine_diff_density_rms 0.08
_refine_ls_extinction_method none
_refine_ls_goodness_of_fit_ref 1.037
_refine_ls_hydrogen_treatment constr
_refine_ls_matrix_type full
_refine_ls_number_parameters 511
_refine_ls_number_reflns 8414
_refine_ls_number_restraints 0
_refine_ls_restrained_S_all 1.037
_refine_ls_R_factor_all 0.017
_refine_ls_R_factor_gt 0.0147
_refine_ls_shift/su_max 0.003
_refine_ls_shift/su_mean 0
_refine_ls_structure_factor_coef Fsqd
_refine_ls_weighting_details 'calc w=1/[\s^2^(Fo^2^)+(0.0108P)^2^+6.2593P] where P=(Fo^2^+2Fc^2^)/3'
_refine_ls_weighting_scheme calc
_refine_ls_wR_factor_gt 0.0304
_refine_ls_wR_factor_ref 0.031
_reflns_number_gt 7879
_reflns_number_total 8414
_reflns_threshold_expression >2\s(I)
_cod_data_source_file ic503076x_si_001.cif
_cod_data_source_block compound7
_cod_depositor_comments
;
The following automatic conversions were performed:
'_diffrn_radiation_monochromador' tag replaced with
'_diffrn_radiation_monochromator'.

Automatic conversion script
Id: cif_correct_tags 1440 2010-10-19 06:21:57Z saulius 

 Adding full bibliography for 4342394--4342399.cif.
;
_cod_original_cell_volume 4115.3(9)
_cod_database_code 4342396

loop_
_symmetry_equiv_pos_as_xyz
'x, y, z'
'-x, y+1/2, -z+1/2'
'-x, -y, -z'
'x, -y-1/2, z-1/2'

loop_
_atom_site_label
_atom_site_type_symbol
_atom_site_fract_x
_atom_site_fract_y
_atom_site_fract_z
_atom_site_U_iso_or_equiv
_atom_site_adp_type
_atom_site_occupancy
_atom_site_symmetry_multiplicity
_atom_site_calc_flag
_atom_site_refinement_flags
_atom_site_disorder_assembly
_atom_site_disorder_group
Mo1 Mo 0.239502(11) -0.717849(17) -0.256901(10) 0.00931(4) Uani 1 1 d . . .
Mo2 Mo 0.264551(11) -0.541108(18) -0.169954(10) 0.00978(4) Uani 1 1 d . . .
W1 W 0.021961(5) -0.495660(8) -0.335887(5) 0.01102(3) Uani 1 1 d . . .
W2 W 0.359902(5) -0.906971(9) -0.049837(5) 0.01355(3) Uani 1 1 d . . .
P1 P 0.13721(3) -0.61070(5) -0.24754(3) 0.01057(12) Uani 1 1 d . . .
P2 P 0.30712(3) -0.74480(5) -0.13969(3) 0.01185(12) Uani 1 1 d . . .
P3 P 0.30230(3) -0.52654(5) -0.25844(3) 0.01139(12) Uani 1 1 d . . .
O1 O -0.12980(9) -0.36980(16) -0.44491(9) 0.0204(4) Uani 1 1 d . . .
O2 O -0.02551(11) -0.47165(19) -0.21635(10) 0.0297(5) Uani 1 1 d . . .
O3 O -0.07037(12) -0.75090(19) -0.37309(12) 0.0388(5) Uani 1 1 d . . .
O4 O 0.07490(10) -0.55359(19) -0.44919(9) 0.0252(4) Uani 1 1 d . . .
O5 O 0.10238(11) -0.22777(17) -0.30334(11) 0.0319(5) Uani 1 1 d . . .
O6 O 0.42324(11) -1.1161(2) 0.06586(11) 0.0378(5) Uani 1 1 d . . .
O7 O 0.20150(10) -1.04517(17) -0.13449(10) 0.0236(4) Uani 1 1 d . . .
O8 O 0.42326(11) -1.0568(2) -0.13814(10) 0.0325(5) Uani 1 1 d . . .
O9 O 0.50383(11) -0.7289(2) 0.02029(11) 0.0369(5) Uani 1 1 d . . .
O10 O 0.29171(11) -0.75510(19) 0.03369(10) 0.0296(5) Uani 1 1 d . . .
C1 C -0.07388(14) -0.4141(2) -0.40528(12) 0.0151(5) Uani 1 1 d . . .
C2 C -0.00847(14) -0.4766(2) -0.25913(13) 0.0170(5) Uani 1 1 d . . .
C3 C -0.03562(14) -0.6609(2) -0.35941(14) 0.0207(6) Uani 1 1 d . . .
C4 C 0.05585(13) -0.5305(2) -0.40885(13) 0.0163(5) Uani 1 1 d . . .
C5 C 0.07457(13) -0.3246(2) -0.31409(13) 0.0188(5) Uani 1 1 d . . .
C6 C 0.40032(15) -1.0409(3) 0.02380(15) 0.0240(6) Uani 1 1 d . . .
C7 C 0.25888(15) -0.9988(2) -0.10300(13) 0.0173(5) Uani 1 1 d . . .
C8 C 0.40158(14) -1.0025(2) -0.10591(14) 0.0201(5) Uani 1 1 d . . .
C9 C 0.45026(18) -0.7967(2) -0.00580(14) 0.0253(6) Uani 1 1 d . . .
C10 C 0.31590(14) -0.8110(2) 0.00395(13) 0.0198(5) Uani 1 1 d . . .
C11 C 0.10901(14) -0.7102(2) -0.19394(13) 0.0177(5) Uani 1 1 d . . .
H11A H 0.1299 -0.7928 -0.19 0.027 Uiso 1 1 calc R . .
H11B H 0.0548 -0.7156 -0.2152 0.027 Uiso 1 1 calc R . .
H11C H 0.1277 -0.6738 -0.1488 0.027 Uiso 1 1 calc R . .
C12 C 0.18883(14) -0.7914(2) -0.37218(12) 0.0173(5) Uani 1 1 d . . .
H12 H 0.1677 -0.7359 -0.4092 0.021 Uiso 1 1 calc R . .
C13 C 0.26548(14) -0.8279(2) -0.33704(13) 0.0190(5) Uani 1 1 d . . .
H13 H 0.3038 -0.8005 -0.3467 0.023 Uiso 1 1 calc R . .
C14 C 0.27376(16) -0.9131(2) -0.28490(14) 0.0239(6) Uani 1 1 d . . .
H14 H 0.3184 -0.9523 -0.2541 0.029 Uiso 1 1 calc R . .
C15 C 0.20250(17) -0.9284(2) -0.28747(14) 0.0260(6) Uani 1 1 d . . .
H15 H 0.192 -0.9793 -0.2584 0.031 Uiso 1 1 calc R . .
C16 C 0.14993(15) -0.8537(2) -0.34136(14) 0.0233(6) Uani 1 1 d . . .
H16 H 0.0986 -0.8466 -0.3544 0.028 Uiso 1 1 calc R . .
C17 C 0.21146(16) -0.4136(3) -0.11695(15) 0.0280(7) Uani 1 1 d . . .
H17 H 0.1606 -0.4233 -0.1285 0.034 Uiso 1 1 calc R . .
C18 C 0.24069(16) -0.3330(2) -0.14950(14) 0.0250(6) Uani 1 1 d . . .
H18 H 0.2127 -0.2796 -0.1863 0.03 Uiso 1 1 calc R . .
C19 C 0.32005(15) -0.3471(2) -0.11658(14) 0.0227(6) Uani 1 1 d . . .
H19 H 0.3535 -0.3045 -0.1278 0.027 Uiso 1 1 calc R . .
C20 C 0.33960(15) -0.4365(2) -0.06412(13) 0.0237(6) Uani 1 1 d . . .
H20 H 0.3883 -0.4642 -0.0347 0.028 Uiso 1 1 calc R . .
C21 C 0.27255(17) -0.4770(3) -0.06377(14) 0.0264(6) Uani 1 1 d . . .
H21 H 0.2693 -0.5354 -0.0336 0.032 Uiso 1 1 calc R . .
C22 C 0.25545(13) -0.4171(2) -0.33209(12) 0.0119(5) Uani 1 1 d . . .
H22 H 0.2017 -0.4165 -0.3437 0.014 Uiso 1 1 calc R . .
C23 C 0.25939(14) -0.4646(2) -0.39664(13) 0.0168(5) Uani 1 1 d . . .
H23A H 0.3119 -0.4699 -0.387 0.02 Uiso 1 1 calc R . .
H23B H 0.2379 -0.5483 -0.4079 0.02 Uiso 1 1 calc R . .
C24 C 0.21663(15) -0.3779(2) -0.45835(13) 0.0192(5) Uani 1 1 d . . .
H24A H 0.2236 -0.407 -0.4971 0.023 Uiso 1 1 calc R . .
H24B H 0.163 -0.3813 -0.4718 0.023 Uiso 1 1 calc R . .
C25 C 0.24413(15) -0.2429(2) -0.44154(13) 0.0202(5) Uani 1 1 d . . .
H25A H 0.2964 -0.2379 -0.4328 0.024 Uiso 1 1 calc R . .
H25B H 0.214 -0.1895 -0.4808 0.024 Uiso 1 1 calc R . .
C26 C 0.23804(15) -0.1965(2) -0.37854(13) 0.0200(5) Uani 1 1 d . . .
H26A H 0.1853 -0.1951 -0.3887 0.024 Uiso 1 1 calc R . .
H26B H 0.2574 -0.1114 -0.3678 0.024 Uiso 1 1 calc R . .
C27 C 0.28260(14) -0.2809(2) -0.31595(13) 0.0164(5) Uani 1 1 d . . .
H27A H 0.2761 -0.2513 -0.2771 0.02 Uiso 1 1 calc R . .
H27B H 0.336 -0.2768 -0.3033 0.02 Uiso 1 1 calc R . .
C28 C 0.40432(13) -0.5221(2) -0.23671(13) 0.0173(5) Uani 1 1 d . . .
H28 H 0.4074 -0.4945 -0.2781 0.021 Uiso 1 1 calc R . .
C29 C 0.44924(14) -0.4288(3) -0.17909(15) 0.0264(6) Uani 1 1 d . . .
H29A H 0.4468 -0.4534 -0.1375 0.032 Uiso 1 1 calc R . .
H29B H 0.4268 -0.346 -0.1924 0.032 Uiso 1 1 calc R . .
C30 C 0.53243(15) -0.4235(3) -0.16424(18) 0.0360(8) Uani 1 1 d . . .
H30A H 0.5352 -0.3918 -0.2046 0.043 Uiso 1 1 calc R . .
H30B H 0.56 -0.3661 -0.1263 0.043 Uiso 1 1 calc R . .
C31 C 0.56900(15) -0.5525(3) -0.14588(16) 0.0325(7) Uani 1 1 d . . .
H31A H 0.6202 -0.5473 -0.1399 0.039 Uiso 1 1 calc R . .
H31B H 0.5717 -0.5798 -0.1025 0.039 Uiso 1 1 calc R . .
C32 C 0.52504(15) -0.6471(3) -0.20110(16) 0.0313(7) Uani 1 1 d . . .
H32A H 0.5477 -0.7294 -0.1863 0.038 Uiso 1 1 calc R . .
H32B H 0.5278 -0.6253 -0.2429 0.038 Uiso 1 1 calc R . .
C33 C 0.44185(14) -0.6522(3) -0.21663(16) 0.0264(6) Uani 1 1 d . . .
H33A H 0.4387 -0.6825 -0.1762 0.032 Uiso 1 1 calc R . .
H33B H 0.4148 -0.7108 -0.2541 0.032 Uiso 1 1 calc R . .
C40 C 0.0907(7) -0.9458(10) -0.5413(6) 0.058(3) Uani 0.5 1 d P A -1
H40A H 0.1408 -0.9389 -0.5035 0.086 Uiso 0.5 1 calc PR A -1
H40B H 0.0754 -0.866 -0.5641 0.086 Uiso 0.5 1 calc PR A -1
H40C H 0.0905 -1.0074 -0.5735 0.086 Uiso 0.5 1 calc PR A -1
C41 C 0.0368(4) -0.9851(8) -0.5147(3) 0.0285(14) Uani 0.5 1 d P A -1
C42 C 0.0352(6) -1.1094(9) -0.4979(6) 0.030(2) Uiso 0.5 1 d P A -1
H42 H 0.0669 -1.1669 -0.5035 0.037 Uiso 0.5 1 calc PR A -1
C43 C -0.0126(5) -1.1491(8) -0.4729(4) 0.046(2) Uani 0.5 1 d P A -1
H43 H -0.0122 -1.2331 -0.4609 0.055 Uiso 0.5 1 calc PR A -1
C44 C -0.0594(7) -1.0697(17) -0.4655(6) 0.070(4) Uani 0.5 1 d P A -1
H44 H -0.091 -1.0994 -0.4482 0.084 Uiso 0.5 1 calc PR A -1
C45 C -0.0627(5) -0.9464(18) -0.4824(5) 0.076(4) Uani 0.5 1 d P A -1
H45 H -0.0954 -0.8918 -0.4762 0.091 Uiso 0.5 1 calc PR A -1
C46 C -0.0154(7) -0.9037(9) -0.5094(4) 0.042(3) Uani 0.5 1 d P A -1
H46 H -0.0187 -0.8208 -0.5239 0.051 Uiso 0.5 1 calc PR A -1

loop_
_atom_site_aniso_label
_atom_site_aniso_U_11
_atom_site_aniso_U_22
_atom_site_aniso_U_33
_atom_site_aniso_U_23
_atom_site_aniso_U_13
_atom_site_aniso_U_12
Mo1 0.00989(9) 0.00904(9) 0.00920(10) -0.00029(7) 0.00461(8) 0.00070(7)
Mo2 0.00841(9) 0.01031(9) 0.00979(10) -0.00172(7) 0.00352(8) 0.00005(7)
W1 0.00794(4) 0.01227(5) 0.01167(5) -0.00037(4) 0.00355(4) 0.00079(3)
W2 0.01046(5) 0.01601(5) 0.01279(5) 0.00384(4) 0.00423(4) 0.00217(4)
P1 0.0088(3) 0.0111(3) 0.0113(3) -0.0004(2) 0.0043(2) 0.0000(2)
P2 0.0108(3) 0.0124(3) 0.0115(3) 0.0007(2) 0.0045(2) 0.0015(2)
P3 0.0092(3) 0.0117(3) 0.0134(3) 0.0005(2) 0.0054(2) 0.0001(2)
O1 0.0133(9) 0.0242(9) 0.0179(9) 0.0000(8) 0.0023(8) 0.0059(7)
O2 0.0378(12) 0.0332(11) 0.0274(11) 0.0036(9) 0.0229(10) 0.0088(9)
O3 0.0294(11) 0.0251(11) 0.0520(15) -0.0047(10) 0.0106(11) -0.0125(9)
O4 0.0199(9) 0.0407(11) 0.0154(10) 0.0025(9) 0.0084(8) 0.0085(9)
O5 0.0279(11) 0.0184(10) 0.0415(13) -0.0011(9) 0.0096(10) -0.0055(8)
O6 0.0307(11) 0.0457(13) 0.0384(13) 0.0277(11) 0.0170(10) 0.0124(10)
O7 0.0193(10) 0.0214(9) 0.0279(11) -0.0027(8) 0.0092(9) -0.0037(8)
O8 0.0299(11) 0.0426(12) 0.0262(11) 0.0001(10) 0.0139(9) 0.0143(10)
O9 0.0216(10) 0.0406(12) 0.0389(13) -0.0052(10) 0.0061(10) -0.0097(9)
O10 0.0328(11) 0.0360(11) 0.0278(11) -0.0091(9) 0.0205(10) -0.0058(9)
C1 0.0171(12) 0.0147(11) 0.0155(13) -0.0045(10) 0.0090(11) -0.0013(10)
C2 0.0151(12) 0.0170(12) 0.0165(13) 0.0000(10) 0.0052(11) 0.0034(10)
C3 0.0142(12) 0.0214(13) 0.0233(14) -0.0001(11) 0.0062(11) 0.0028(11)
C4 0.0094(11) 0.0186(12) 0.0156(13) 0.0007(10) 0.0013(10) 0.0023(9)
C5 0.0122(12) 0.0197(13) 0.0197(14) 0.0035(11) 0.0035(10) 0.0049(10)
C6 0.0166(13) 0.0295(14) 0.0274(15) 0.0087(13) 0.0115(12) 0.0041(11)
C7 0.0224(14) 0.0147(11) 0.0180(13) 0.0047(10) 0.0120(11) 0.0054(10)
C8 0.0152(12) 0.0221(13) 0.0193(14) 0.0069(11) 0.0049(11) 0.0054(10)
C9 0.0515(19) 0.0141(12) 0.0218(15) 0.0050(11) 0.0267(14) 0.0031(12)
C10 0.0173(13) 0.0235(13) 0.0151(13) 0.0009(11) 0.0045(11) -0.0044(11)
C11 0.0172(12) 0.0180(12) 0.0186(13) 0.0019(10) 0.0090(11) -0.0017(10)
C12 0.0235(13) 0.0154(11) 0.0091(12) -0.0026(10) 0.0042(10) -0.0003(10)
C13 0.0226(13) 0.0196(12) 0.0176(13) -0.0083(10) 0.0117(11) 0.0001(10)
C14 0.0333(15) 0.0167(12) 0.0173(14) -0.0042(11) 0.0081(12) 0.0099(11)
C15 0.0503(18) 0.0112(12) 0.0234(15) -0.0078(11) 0.0229(14) -0.0099(12)
C16 0.0225(14) 0.0239(13) 0.0240(15) -0.0156(12) 0.0112(12) -0.0082(11)
C17 0.0207(14) 0.0287(14) 0.0366(17) -0.0227(13) 0.0151(13) -0.0040(12)
C18 0.0298(15) 0.0131(12) 0.0218(14) -0.0075(11) 0.0034(12) 0.0050(11)
C19 0.0246(14) 0.0171(12) 0.0236(15) -0.0117(11) 0.0088(12) -0.0084(11)
C20 0.0220(13) 0.0246(13) 0.0158(14) -0.0121(11) 0.0014(11) 0.0014(11)
C21 0.0422(17) 0.0246(14) 0.0191(14) -0.0109(11) 0.0198(13) -0.0046(12)
C22 0.0103(11) 0.0135(11) 0.0112(12) 0.0007(9) 0.0043(9) -0.0003(9)
C23 0.0217(13) 0.0146(11) 0.0174(13) -0.0011(10) 0.0118(11) -0.0004(10)
C24 0.0240(13) 0.0199(12) 0.0133(13) -0.0018(10) 0.0083(11) -0.0030(11)
C25 0.0234(14) 0.0194(12) 0.0183(14) 0.0041(11) 0.0101(11) -0.0012(10)
C26 0.0243(14) 0.0138(12) 0.0213(14) 0.0021(10) 0.0100(11) -0.0002(10)
C27 0.0194(12) 0.0126(11) 0.0165(13) -0.0019(10) 0.0079(11) -0.0023(10)
C28 0.0116(11) 0.0223(13) 0.0198(13) 0.0029(10) 0.0088(10) 0.0003(10)
C29 0.0117(12) 0.0248(14) 0.0342(17) -0.0031(12) 0.0035(12) 0.0000(11)
C30 0.0122(13) 0.0337(16) 0.050(2) -0.0032(15) 0.0044(13) -0.0044(12)
C31 0.0120(13) 0.0412(17) 0.0385(18) 0.0095(14) 0.0068(13) 0.0047(12)
C32 0.0164(14) 0.0374(16) 0.0420(18) 0.0061(14) 0.0151(13) 0.0100(12)
C33 0.0132(13) 0.0238(14) 0.0411(18) -0.0009(12) 0.0116(12) 0.0031(11)
C40 0.095(9) 0.047(5) 0.047(5) -0.018(4) 0.046(6) -0.040(6)
C41 0.031(4) 0.034(4) 0.017(3) 0.000(3) 0.008(3) -0.004(3)
C43 0.037(4) 0.063(5) 0.025(4) 0.000(4) 0.004(3) -0.018(4)
C44 0.053(8) 0.131(12) 0.018(5) -0.009(6) 0.011(5) -0.011(9)
C45 0.028(4) 0.152(11) 0.029(5) -0.039(7) -0.003(4) 0.032(7)
C46 0.047(6) 0.050(5) 0.016(4) -0.001(3) 0.004(4) 0.023(5)

loop_
_atom_type_symbol
_atom_type_description
_atom_type_scat_dispersion_real
_atom_type_scat_dispersion_imag
_atom_type_scat_source
C C 0.0033 0.0016 'International Tables Vol C Tables 4.2.6.8 and 6.1.1.4'
H H 0 0 'International Tables Vol C Tables 4.2.6.8 and 6.1.1.4'
Mo Mo -1.6832 0.6857 'International Tables Vol C Tables 4.2.6.8 and 6.1.1.4'
O O 0.0106 0.006 'International Tables Vol C Tables 4.2.6.8 and 6.1.1.4'
P P 0.1023 0.0942 'International Tables Vol C Tables 4.2.6.8 and 6.1.1.4'
W W -0.849 6.8722 'International Tables Vol C Tables 4.2.6.8 and 6.1.1.4'

loop_
_geom_angle_atom_site_label_1
_geom_angle_atom_site_label_2
_geom_angle_atom_site_label_3
_geom_angle
P2 Mo1 C14 95.11(7)
P2 Mo1 C15 98.17(7)
C14 Mo1 C15 34.71(10)
P2 Mo1 C13 123.39(7)
C14 Mo1 C13 34.69(9)
C15 Mo1 C13 57.63(9)
P2 Mo1 C12 152.36(6)
C14 Mo1 C12 57.61(9)
C15 Mo1 C12 57.44(9)
C13 Mo1 C12 34.70(9)
P2 Mo1 C16 129.28(7)
C14 Mo1 C16 57.63(9)
C15 Mo1 C16 34.55(10)
C13 Mo1 C16 57.63(9)
C12 Mo1 C16 34.53(9)
P2 Mo1 P3 94.70(2)
C14 Mo1 P3 121.91(7)
C15 Mo1 P3 154.12(7)
C13 Mo1 P3 96.59(7)
C12 Mo1 P3 103.46(6)
C16 Mo1 P3 135.70(7)
P2 Mo1 P1 92.61(2)
C14 Mo1 P1 142.46(7)
C15 Mo1 P1 107.80(7)
C13 Mo1 P1 141.25(6)
C12 Mo1 P1 106.55(6)
C16 Mo1 P1 89.61(7)
P3 Mo1 P1 93.86(2)
P2 Mo1 Mo2 56.632(17)
C14 Mo1 Mo2 149.70(7)
C15 Mo1 Mo2 147.02(7)
C13 Mo1 Mo2 152.27(6)
C12 Mo1 Mo2 150.94(6)
C16 Mo1 Mo2 147.64(6)
P3 Mo1 Mo2 57.477(17)
P1 Mo1 Mo2 58.172(17)
P2 Mo2 C17 126.49(8)
P2 Mo2 C18 155.41(7)
C17 Mo2 C18 34.84(10)
P2 Mo2 C21 98.17(7)
C17 Mo2 C21 34.90(10)
C18 Mo2 C21 57.73(10)
P2 Mo2 C20 100.36(7)
C17 Mo2 C20 57.89(9)
C18 Mo2 C20 57.56(9)
C21 Mo2 C20 34.70(10)
P2 Mo2 C19 130.48(7)
C17 Mo2 C19 57.75(9)
C18 Mo2 C19 34.69(9)
C21 Mo2 C19 57.39(10)
C20 Mo2 C19 34.27(9)
P2 Mo2 P3 94.64(2)
C17 Mo2 P3 138.78(8)
C18 Mo2 P3 105.14(7)
C21 Mo2 P3 151.55(7)
C20 Mo2 P3 117.85(7)
C19 Mo2 P3 95.23(7)
P2 Mo2 P1 92.29(2)
C17 Mo2 P1 87.44(7)
C18 Mo2 P1 100.49(7)
C21 Mo2 P1 110.35(7)
C20 Mo2 P1 143.91(7)
C19 Mo2 P1 134.96(7)
P3 Mo2 P1 94.32(2)
P2 Mo2 Mo1 55.990(18)
C17 Mo2 Mo1 145.20(7)
C18 Mo2 Mo1 148.06(7)
C21 Mo2 Mo1 148.04(7)
C20 Mo2 Mo1 152.80(7)
C19 Mo2 Mo1 152.98(7)
P3 Mo2 Mo1 58.013(16)
P1 Mo2 Mo1 58.323(16)
C1 W1 C3 87.42(10)
C1 W1 C4 91.89(9)
C3 W1 C4 89.91(10)
C1 W1 C2 92.05(10)
C3 W1 C2 86.85(10)
C4 W1 C2 174.78(10)
C1 W1 C5 89.80(9)
C3 W1 C5 176.99(9)
C4 W1 C5 91.35(10)
C2 W1 C5 92.08(10)
C1 W1 P1 175.97(7)
C3 W1 P1 88.89(7)
C4 W1 P1 89.73(7)
C2 W1 P1 86.12(7)
C5 W1 P1 93.85(7)
C9 W2 C6 95.42(11)
C9 W2 C10 87.79(10)
C6 W2 C10 90.75(11)
C9 W2 C8 93.11(10)
C6 W2 C8 90.23(11)
C10 W2 C8 178.60(10)
C9 W2 C7 171.93(10)
C6 W2 C7 92.23(10)
C10 W2 C7 89.56(10)
C8 W2 C7 89.40(10)
C9 W2 P2 85.86(8)
C6 W2 P2 178.36(7)
C10 W2 P2 88.27(7)
C8 W2 P2 90.72(7)
C7 W2 P2 86.45(7)
C11 P1 Mo2 105.05(8)
C11 P1 Mo1 107.42(8)
Mo2 P1 Mo1 63.505(18)
C11 P1 W1 108.96(8)
Mo2 P1 W1 132.24(3)
Mo1 P1 W1 131.67(3)
Mo1 P2 Mo2 67.378(18)
Mo1 P2 W2 142.50(3)
Mo2 P2 W2 148.55(3)
C22 P3 C28 104.86(11)
C22 P3 Mo2 121.64(8)
C28 P3 Mo2 120.93(9)
C22 P3 Mo1 119.36(8)
C28 P3 Mo1 122.24(8)
Mo2 P3 Mo1 64.510(17)
O1 C1 W1 178.3(2)
O2 C2 W1 176.9(2)
O3 C3 W1 177.3(2)
O4 C4 W1 178.0(2)
O5 C5 W1 178.2(2)
O6 C6 W2 179.5(3)
O7 C7 W2 176.9(2)
O8 C8 W2 178.5(2)
O9 C9 W2 179.0(3)
O10 C10 W2 178.6(2)
P1 C11 H11A 109.5
P1 C11 H11B 109.5
H11A C11 H11B 109.5
P1 C11 H11C 109.5
H11A C11 H11C 109.5
H11B C11 H11C 109.5
C16 C12 C13 108.0(2)
C16 C12 Mo1 72.79(14)
C13 C12 Mo1 72.12(14)
C16 C12 H12 126
C13 C12 H12 126
Mo1 C12 H12 120.9
C14 C13 C12 108.0(2)
C14 C13 Mo1 72.59(14)
C12 C13 Mo1 73.18(14)
C14 C13 H13 126
C12 C13 H13 126
Mo1 C13 H13 120
C13 C14 C15 107.9(2)
C13 C14 Mo1 72.72(14)
C15 C14 Mo1 72.69(14)
C13 C14 H14 126.1
C15 C14 H14 126.1
Mo1 C14 H14 120.3
C16 C15 C14 108.4(2)
C16 C15 Mo1 73.33(14)
C14 C15 Mo1 72.59(14)
C16 C15 H15 125.8
C14 C15 H15 125.8
Mo1 C15 H15 120.1
C15 C16 C12 107.8(2)
C15 C16 Mo1 72.12(15)
C12 C16 Mo1 72.68(14)
C15 C16 H16 126.1
C12 C16 H16 126.1
Mo1 C16 H16 120.9
C18 C17 C21 108.0(2)
C18 C17 Mo2 73.28(15)
C21 C17 Mo2 73.29(15)
C18 C17 H17 126
C21 C17 H17 126
Mo2 C17 H17 119.3
C17 C18 C19 108.0(2)
C17 C18 Mo2 71.89(14)
C19 C18 Mo2 73.62(14)
C17 C18 H18 126
C19 C18 H18 126
Mo2 C18 H18 120.3
C20 C19 C18 108.1(2)
C20 C19 Mo2 72.60(14)
C18 C19 Mo2 71.68(14)
C20 C19 H19 126
C18 C19 H19 126
Mo2 C19 H19 121.5
C19 C20 C21 108.0(2)
C19 C20 Mo2 73.13(14)
C21 C20 Mo2 71.99(15)
C19 C20 H20 126
C21 C20 H20 126
Mo2 C20 H20 120.7
C17 C21 C20 108.0(3)
C17 C21 Mo2 71.81(15)
C20 C21 Mo2 73.31(15)
C17 C21 H21 126
C20 C21 H21 126
Mo2 C21 H21 120.7
C27 C22 C23 111.10(19)
C27 C22 P3 114.45(16)
C23 C22 P3 111.84(16)
C27 C22 H22 106.3
C23 C22 H22 106.3
P3 C22 H22 106.3
C24 C23 C22 111.6(2)
C24 C23 H23A 109.3
C22 C23 H23A 109.3
C24 C23 H23B 109.3
C22 C23 H23B 109.3
H23A C23 H23B 108
C25 C24 C23 111.5(2)
C25 C24 H24A 109.3
C23 C24 H24A 109.3
C25 C24 H24B 109.3
C23 C24 H24B 109.3
H24A C24 H24B 108
C26 C25 C24 110.8(2)
C26 C25 H25A 109.5
C24 C25 H25A 109.5
C26 C25 H25B 109.5
C24 C25 H25B 109.5
H25A C25 H25B 108.1
C25 C26 C27 111.2(2)
C25 C26 H26A 109.4
C27 C26 H26A 109.4
C25 C26 H26B 109.4
C27 C26 H26B 109.4
H26A C26 H26B 108
C26 C27 C22 110.7(2)
C26 C27 H27A 109.5
C22 C27 H27A 109.5
C26 C27 H27B 109.5
C22 C27 H27B 109.5
H27A C27 H27B 108.1
C29 C28 C33 109.2(2)
C29 C28 P3 112.33(17)
C33 C28 P3 112.30(17)
C29 C28 H28 107.6
C33 C28 H28 107.6
P3 C28 H28 107.6
C28 C29 C30 111.1(2)
C28 C29 H29A 109.4
C30 C29 H29A 109.4
C28 C29 H29B 109.4
C30 C29 H29B 109.4
H29A C29 H29B 108
C31 C30 C29 111.2(2)
C31 C30 H30A 109.4
C29 C30 H30A 109.4
C31 C30 H30B 109.4
C29 C30 H30B 109.4
H30A C30 H30B 108
C32 C31 C30 111.3(2)
C32 C31 H31A 109.4
C30 C31 H31A 109.4
C32 C31 H31B 109.4
C30 C31 H31B 109.4
H31A C31 H31B 108
C31 C32 C33 111.7(2)
C31 C32 H32A 109.3
C33 C32 H32A 109.3
C31 C32 H32B 109.3
C33 C32 H32B 109.3
H32A C32 H32B 107.9
C32 C33 C28 111.4(2)
C32 C33 H33A 109.3
C28 C33 H33A 109.3
C32 C33 H33B 109.3
C28 C33 H33B 109.3
H33A C33 H33B 108
C42 C41 C46 117.4(8)
C42 C41 C40 118.8(10)
C46 C41 C40 123.7(9)
C43 C42 C41 120.8(10)
C43 C42 H42 119.6
C41 C42 H42 119.6
C44 C43 C42 120.8(12)
C44 C43 H43 119.6
C42 C43 H43 119.6
C43 C44 C45 122.2(14)
C43 C44 H44 118.9
C45 C44 H44 118.9
C44 C45 C46 118.2(12)
C44 C45 H45 120.9
C46 C45 H45 120.9
C41 C46 C45 120.5(10)
C41 C46 H46 119.8
C45 C46 H46 119.8

loop_
_geom_bond_atom_site_label_1
_geom_bond_atom_site_label_2
_geom_bond_distance
Mo1 P2 2.2938(7)
Mo1 C14 2.356(2)
Mo1 C15 2.357(2)
Mo1 C13 2.358(2)
Mo1 C12 2.372(2)
Mo1 C16 2.373(2)
Mo1 P3 2.4000(6)
Mo1 P1 2.4288(6)
Mo1 Mo2 2.5542(4)
Mo2 P2 2.3110(6)
Mo2 C17 2.335(3)
Mo2 C18 2.353(2)
Mo2 C21 2.354(3)
Mo2 C20 2.371(2)
Mo2 C19 2.378(2)
Mo2 P3 2.3859(7)
Mo2 P1 2.4248(7)
W1 C1 2.005(2)
W1 C3 2.033(3)
W1 C4 2.036(3)
W1 C2 2.043(3)
W1 C5 2.045(3)
W1 P1 2.5286(7)
W2 C9 1.986(3)
W2 C6 2.018(3)
W2 C10 2.039(3)
W2 C8 2.044(3)
W2 C7 2.048(3)
W2 P2 2.4555(7)
P1 C11 1.851(2)
P3 C22 1.851(2)
P3 C28 1.864(2)
O1 C1 1.149(3)
O2 C2 1.136(3)
O3 C3 1.138(3)
O4 C4 1.138(3)
O5 C5 1.142(3)
O6 C6 1.143(3)
O7 C7 1.139(3)
O8 C8 1.141(3)
O9 C9 1.193(3)
O10 C10 1.141(3)
C11 H11A 0.96
C11 H11B 0.96
C11 H11C 0.96
C12 C16 1.408(4)
C12 C13 1.410(4)
C12 H12 0.93
C13 C14 1.405(4)
C13 H13 0.93
C14 C15 1.406(4)
C14 H14 0.93
C15 C16 1.405(4)
C15 H15 0.93
C16 H16 0.93
C17 C18 1.403(4)
C17 C21 1.406(4)
C17 H17 0.93
C18 C19 1.411(4)
C18 H18 0.93
C19 C20 1.399(4)
C19 H19 0.93
C20 C21 1.409(4)
C20 H20 0.93
C21 H21 0.93
C22 C27 1.531(3)
C22 C23 1.536(3)
C22 H22 0.98
C23 C24 1.527(3)
C23 H23A 0.97
C23 H23B 0.97
C24 C25 1.522(3)
C24 H24A 0.97
C24 H24B 0.97
C25 C26 1.521(4)
C25 H25A 0.97
C25 H25B 0.97
C26 C27 1.531(3)
C26 H26A 0.97
C26 H26B 0.97
C27 H27A 0.97
C27 H27B 0.97
C28 C29 1.526(4)
C28 C33 1.538(3)
C28 H28 0.98
C29 C30 1.537(4)
C29 H29A 0.97
C29 H29B 0.97
C30 C31 1.519(4)
C30 H30A 0.97
C30 H30B 0.97
C31 C32 1.502(4)
C31 H31A 0.97
C31 H31B 0.97
C32 C33 1.533(3)
C32 H32A 0.97
C32 H32B 0.97
C33 H33A 0.97
C33 H33B 0.97
C40 C41 1.500(10)
C40 H40A 0.96
C40 H40B 0.96
C40 H40C 0.96
C41 C42 1.378(12)
C41 C46 1.402(13)
C42 C43 1.369(12)
C42 H42 0.93
C43 C44 1.324(16)
C43 H43 0.93
C44 C45 1.357(19)
C44 H44 0.93
C45 C46 1.402(16)
C45 H45 0.93
C46 H46 0.93
